data_7035769
loop_
_publ_author_name
'Duan, Tainan'
'Chang, Ting-Kuang'
'Chi, Yun'
'Wang, Jin-Yun'
'Chen, Zhong-Ning'
'Hung, Wen-Yi'
'Chen, Chang-Hsuan'
'Lee, Gene-Hsiang'

_publ_section_title
;
 Blue-emitting heteroleptic Ir(iii) phosphors with functional
 2,3'-bipyridine or 2-(pyrimidin-5-yl)pyridine cyclometalates.
;
_journal_issue 33
_journal_name_full 'Dalton transactions (Cambridge, England : 2003)'
_journal_page_first 14613
_journal_page_last 14624
_journal_paper_doi 10.1039/c5dt01844g
_journal_volume 44
_journal_year 2015
_chemical_formula_sum 'C43 H49 F3 Ir N9 O4'
_chemical_formula_weight 1005.11
_chemical_name_systematic
; 
 ? 
;
_space_group_IT_number 2
_symmetry_cell_setting triclinic
_symmetry_space_group_name_Hall '-P 1'
_symmetry_space_group_name_H-M 'P -1'
_atom_sites_solution_hydrogens geom
_atom_sites_solution_primary direct
_atom_sites_solution_secondary difmap
_audit_block_doi 10.5517/cc13zx44
_audit_creation_method SHELXL-97
_audit_update_record
;
2015-06-15 deposited with the CCDC.
2015-07-10 downloaded from the CCDC.
;
_cell_angle_alpha 63.7115(9)
_cell_angle_beta 64.9839(10)
_cell_angle_gamma 81.0448(10)
_cell_formula_units_Z 2
_cell_length_a 15.2000(8)
_cell_length_b 15.4108(8)
_cell_length_c 16.1956(8)
_cell_measurement_reflns_used 8129
_cell_measurement_temperature 200(2)
_cell_measurement_theta_max 26.36
_cell_measurement_theta_min 2.53
_cell_volume 3079.9(3)
_computing_cell_refinement 'Bruker SAINT'
_computing_data_collection 'Bruker SMART'
_computing_data_reduction 'Bruker SAINT'
_computing_molecular_graphics 'Bruker SHELXTL'
_computing_publication_material 'Bruker SHELXTL'
_computing_structure_refinement 'SHELXL-97 (Sheldrick, 2008)'
_computing_structure_solution 'SHELXS-97 (Sheldrick, 2008)'
_diffrn_ambient_temperature 200(2)
_diffrn_measured_fraction_theta_full 0.994
_diffrn_measured_fraction_theta_max 0.994
_diffrn_measurement_device_type 'BRUKER SMART APEXCCD area detector'
_diffrn_measurement_method 'omega scans'
_diffrn_radiation_monochromator graphite
_diffrn_radiation_source 'fine-focus sealed tube'
_diffrn_radiation_type MoK\a
_diffrn_radiation_wavelength 0.71073
_diffrn_reflns_av_R_equivalents 0.0314
_diffrn_reflns_av_unetI/netI 0.0383
_diffrn_reflns_limit_h_max 19
_diffrn_reflns_limit_h_min -19
_diffrn_reflns_limit_k_max 20
_diffrn_reflns_limit_k_min -19
_diffrn_reflns_limit_l_max 20
_diffrn_reflns_limit_l_min -20
_diffrn_reflns_number 39783
_diffrn_reflns_theta_full 27.50
_diffrn_reflns_theta_max 27.50
_diffrn_reflns_theta_min 1.62
_exptl_absorpt_coefficient_mu 2.213
_exptl_absorpt_correction_T_max 0.7469
_exptl_absorpt_correction_T_min 0.5564
_exptl_absorpt_correction_type multi-scan
_exptl_absorpt_process_details 'SADABS (BRUKER, 2001)'
_exptl_crystal_colour light-yellow
_exptl_crystal_density_diffrn 1.084
_exptl_crystal_density_meas ?
_exptl_crystal_density_method 'not measured'
_exptl_crystal_description block
_exptl_crystal_F_000 1012
_exptl_crystal_size_max 0.30
_exptl_crystal_size_mid 0.24
_exptl_crystal_size_min 0.14
_refine_diff_density_max 1.279
_refine_diff_density_min -0.614
_refine_diff_density_rms 0.079
_refine_ls_extinction_method none
_refine_ls_goodness_of_fit_ref 1.042
_refine_ls_hydrogen_treatment constr
_refine_ls_matrix_type full
_refine_ls_number_parameters 578
_refine_ls_number_reflns 14052
_refine_ls_number_restraints 96
_refine_ls_restrained_S_all 1.075
_refine_ls_R_factor_all 0.0320
_refine_ls_R_factor_gt 0.0284
_refine_ls_shift/su_max 0.009
_refine_ls_shift/su_mean 0.000
_refine_ls_structure_factor_coef Fsqd
_refine_ls_weighting_details 'calc w=1/[\s^2^(Fo^2^)+(0.0433P)^2^+0.0000P] where P=(Fo^2^+2Fc^2^)/3'
_refine_ls_weighting_scheme calc
_refine_ls_wR_factor_gt 0.0727
_refine_ls_wR_factor_ref 0.0741
_reflns_number_gt 12679
_reflns_number_total 14052
_reflns_threshold_expression >2sigma(I)
_cod_data_source_file c5dt01844g2.cif
_cod_data_source_block complex
_cod_depositor_comments
;
The following automatic conversions were performed:

'_symmetry_cell_setting' value 'Triclinic' changed to 'triclinic'
according to
/usr/data/users/saulius/crontab/automatic-downloads/rss-feeds/RSC/lib/dictionaries/cif_core.dic
dictionary named 'cif_core.dic' version 2.4.2 from 2011-04-26.

'_exptl_crystal_density_meas' value 'not_measured' was changed to '?'
- the value is perceived as not measured.

Automatic conversion script
Id: cif_fix_values 3271 2015-04-21 07:52:19Z andrius 

 Adding full bibliography for 7035768--7035769.cif.
;
_cod_original_sg_symbol_H-M P-1
_cod_database_code 7035769

loop_
_symmetry_equiv_pos_as_xyz
'x, y, z'
'-x, -y, -z'

loop_
_atom_site_label
_atom_site_type_symbol
_atom_site_fract_x
_atom_site_fract_y
_atom_site_fract_z
_atom_site_U_iso_or_equiv
_atom_site_adp_type
_atom_site_occupancy
_atom_site_symmetry_multiplicity
_atom_site_calc_flag
_atom_site_refinement_flags
_atom_site_disorder_assembly
_atom_site_disorder_group
Ir Ir 0.627641(6) 0.807281(6) 0.737469(6) 0.03287(4) Uani 1 1 d . . .
N1 N 0.76473(16) 0.82930(15) 0.62815(17) 0.0375(5) Uani 1 1 d . . .
N2 N 0.58326(16) 0.60301(15) 0.80027(17) 0.0397(5) Uani 1 1 d . . .
N3 N 0.69206(19) 0.50073(17) 0.7299(2) 0.0528(6) Uani 1 1 d . . .
N4 N 0.48530(16) 0.77140(15) 0.83322(16) 0.0363(5) Uani 1 1 d . . .
N5 N 0.61957(17) 0.87569(16) 0.53877(16) 0.0408(5) Uani 1 1 d . . .
N6 N 0.4743(2) 0.8801(2) 0.51508(19) 0.0525(6) Uani 1 1 d . . .
N7 N 0.61226(16) 0.94775(15) 0.74013(15) 0.0348(4) Uani 1 1 d . . .
N8 N 0.68179(15) 0.79099(15) 0.84427(16) 0.0369(5) Uani 1 1 d . . .
N9 N 0.72206(17) 0.71772(17) 0.89946(19) 0.0472(6) Uani 1 1 d . . .
O1 O 0.54309(15) 0.44655(13) 0.84524(16) 0.0535(5) Uani 1 1 d . . .
O2 O 0.84367(17) 0.55851(15) 0.6070(2) 0.0720(7) Uani 1 1 d . . .
O3 O 0.32914(16) 0.82792(19) 0.64943(17) 0.0643(6) Uani 1 1 d . . .
O4 O 0.61584(18) 0.92986(19) 0.38359(16) 0.0650(6) Uani 1 1 d . . .
C1 C 0.65019(19) 0.67752(17) 0.7384(2) 0.0354(5) Uani 1 1 d . . .
C2 C 0.6082(2) 0.52147(18) 0.7900(2) 0.0448(6) Uani 1 1 d . . .
C3 C 0.7573(2) 0.5742(2) 0.6696(2) 0.0495(7) Uani 1 1 d . . .
C4 C 0.7394(2) 0.66629(18) 0.6693(2) 0.0419(6) Uani 1 1 d . . .
C5 C 0.8017(2) 0.75388(19) 0.6033(2) 0.0421(6) Uani 1 1 d . . .
C6 C 0.8877(2) 0.7663(2) 0.5190(3) 0.0540(8) Uani 1 1 d . . .
H6 H 0.9128 0.7128 0.5027 0.065 Uiso 1 1 calc R . .
C7 C 0.9372(2) 0.8560(2) 0.4583(2) 0.0579(8) Uani 1 1 d . A .
C8 C 0.8981(2) 0.9304(2) 0.4884(2) 0.0520(7) Uani 1 1 d . . .
H8 H 0.9306 0.9923 0.4508 0.062 Uiso 1 1 calc R . .
C9 C 0.8140(2) 0.91524(19) 0.5711(2) 0.0431(6) Uani 1 1 d . . .
H9 H 0.7890 0.9676 0.5894 0.052 Uiso 1 1 calc R . .
C10 C 0.4499(2) 0.4632(2) 0.9118(3) 0.0623(9) Uani 1 1 d . . .
H10A H 0.4082 0.4043 0.9484 0.094 Uiso 1 1 calc R . .
H10B H 0.4196 0.5166 0.8725 0.094 Uiso 1 1 calc R . .
H10C H 0.4586 0.4799 0.9597 0.094 Uiso 1 1 calc R . .
C11 C 0.8587(3) 0.4632(3) 0.6097(4) 0.0988(17) Uani 1 1 d . . .
H11A H 0.9240 0.4609 0.5612 0.148 Uiso 1 1 calc R . .
H11B H 0.8103 0.4475 0.5926 0.148 Uiso 1 1 calc R . .
H11C H 0.8518 0.4160 0.6773 0.148 Uiso 1 1 calc R . .
C12 C 1.0278(3) 0.8732(3) 0.3635(3) 0.0869(14) Uani 1 1 d D . .
C13 C 1.0618(8) 0.7807(6) 0.3486(8) 0.083(3) Uani 0.631(3) 1 d PDU A 1
H13A H 1.0210 0.7650 0.3233 0.124 Uiso 0.631(3) 1 calc PR A 1
H13B H 1.0568 0.7273 0.4129 0.124 Uiso 0.631(3) 1 calc PR A 1
H13C H 1.1296 0.7903 0.3000 0.124 Uiso 0.631(3) 1 calc PR A 1
C14 C 1.0009(6) 0.9491(6) 0.2719(5) 0.103(2) Uani 0.631(3) 1 d PDU A 1
H14A H 0.9447 0.9236 0.2736 0.155 Uiso 0.631(3) 1 calc PR A 1
H14B H 1.0564 0.9594 0.2083 0.155 Uiso 0.631(3) 1 calc PR A 1
H14C H 0.9851 1.0108 0.2778 0.155 Uiso 0.631(3) 1 calc PR A 1
C15 C 1.1089(6) 0.9220(7) 0.3583(8) 0.106(3) Uani 0.631(3) 1 d PDU A 1
H15A H 1.1184 0.9890 0.3072 0.159 Uiso 0.631(3) 1 calc PR A 1
H15B H 1.1687 0.8872 0.3405 0.159 Uiso 0.631(3) 1 calc PR A 1
H15C H 1.0927 0.9216 0.4238 0.159 Uiso 0.631(3) 1 calc PR A 1
C13' C 1.0407(16) 0.8006(12) 0.3196(15) 0.083(3) Uani 0.369(3) 1 d PD A 2
H13D H 0.9886 0.8068 0.2969 0.124 Uiso 0.369(3) 1 calc PR A 2
H13E H 1.0380 0.7348 0.3711 0.124 Uiso 0.369(3) 1 calc PR A 2
H13F H 1.1037 0.8133 0.2625 0.124 Uiso 0.369(3) 1 calc PR A 2
C14' C 1.0520(12) 0.9777(7) 0.2901(9) 0.103(2) Uani 0.369(3) 1 d PD A 2
H14D H 1.0080 0.9998 0.2553 0.155 Uiso 0.369(3) 1 calc PR A 2
H14E H 1.1192 0.9843 0.2408 0.155 Uiso 0.369(3) 1 calc PR A 2
H14F H 1.0448 1.0170 0.3262 0.155 Uiso 0.369(3) 1 calc PR A 2
C15' C 1.1112(9) 0.8703(11) 0.3986(12) 0.106(3) Uani 0.369(3) 1 d PD A 2
H15D H 1.1054 0.8091 0.4573 0.159 Uiso 0.369(3) 1 calc PR A 2
H15E H 1.1054 0.9246 0.4164 0.159 Uiso 0.369(3) 1 calc PR A 2
H15F H 1.1746 0.8753 0.3439 0.159 Uiso 0.369(3) 1 calc PR A 2
C16 C 0.56911(19) 0.83846(17) 0.6394(2) 0.0360(5) Uani 1 1 d . . .
C17 C 0.5696(2) 0.8926(2) 0.4846(2) 0.0475(7) Uani 1 1 d . . .
C18 C 0.4251(2) 0.8434(2) 0.6139(2) 0.0492(7) Uani 1 1 d . . .
C19 C 0.4684(2) 0.82053(19) 0.6808(2) 0.0404(6) Uani 1 1 d . . .
C20 C 0.42257(19) 0.77853(19) 0.7910(2) 0.0403(6) Uani 1 1 d . . .
C21 C 0.3271(2) 0.7441(2) 0.8510(2) 0.0501(7) Uani 1 1 d . . .
H21 H 0.2841 0.7501 0.8201 0.060 Uiso 1 1 calc R . .
C22 C 0.2928(2) 0.7011(2) 0.9552(2) 0.0538(7) Uani 1 1 d . A .
C23 C 0.3585(2) 0.6953(2) 0.9953(2) 0.0521(7) Uani 1 1 d . . .
H23 H 0.3385 0.6667 1.0662 0.063 Uiso 1 1 calc R . .
C24 C 0.4522(2) 0.7301(2) 0.9343(2) 0.0438(6) Uani 1 1 d . . .
H24 H 0.4957 0.7251 0.9644 0.053 Uiso 1 1 calc R . .
C25 C 0.7196(3) 0.9450(3) 0.3423(3) 0.0787(11) Uani 1 1 d . . .
H25A H 0.7450 0.9719 0.2689 0.118 Uiso 1 1 calc R . .
H25B H 0.7494 0.8830 0.3677 0.118 Uiso 1 1 calc R . .
H25C H 0.7349 0.9902 0.3623 0.118 Uiso 1 1 calc R . .
C26 C 0.2863(3) 0.8553(4) 0.5772(3) 0.0908(15) Uani 1 1 d . . .
H26A H 0.2162 0.8403 0.6127 0.136 Uiso 1 1 calc R . .
H26B H 0.3157 0.8193 0.5356 0.136 Uiso 1 1 calc R . .
H26C H 0.2979 0.9250 0.5342 0.136 Uiso 1 1 calc R . .
C27 C 0.1898(3) 0.6585(3) 1.0225(3) 0.0755(11) Uani 1 1 d D . .
C28 C 0.1960(12) 0.5510(6) 1.0916(10) 0.112(4) Uani 0.631(3) 1 d PDU A 1
H28A H 0.2256 0.5143 1.0508 0.169 Uiso 0.631(3) 1 calc PR A 1
H28B H 0.1305 0.5238 1.1402 0.169 Uiso 0.631(3) 1 calc PR A 1
H28C H 0.2357 0.5469 1.1275 0.169 Uiso 0.631(3) 1 calc PR A 1
C29 C 0.1305(6) 0.6596(8) 0.9662(7) 0.108(3) Uani 0.631(3) 1 d PDU A 1
H29A H 0.1662 0.6282 0.9211 0.161 Uiso 0.631(3) 1 calc PR A 1
H29B H 0.1190 0.7267 0.9269 0.161 Uiso 0.631(3) 1 calc PR A 1
H29C H 0.0681 0.6246 1.0145 0.161 Uiso 0.631(3) 1 calc PR A 1
C30 C 0.1417(8) 0.7106(7) 1.0928(7) 0.098(3) Uani 0.631(3) 1 d PDU A 1
H30A H 0.1370 0.7795 1.0526 0.147 Uiso 0.631(3) 1 calc PR A 1
H30B H 0.1811 0.7033 1.1301 0.147 Uiso 0.631(3) 1 calc PR A 1
H30C H 0.0764 0.6819 1.1402 0.147 Uiso 0.631(3) 1 calc PR A 1
C28' C 0.193(2) 0.5483(8) 1.056(2) 0.112(4) Uani 0.369(3) 1 d PD A 2
H28D H 0.2256 0.5344 0.9964 0.169 Uiso 0.369(3) 1 calc PR A 2
H28E H 0.1270 0.5199 1.0932 0.169 Uiso 0.369(3) 1 calc PR A 2
H28F H 0.2296 0.5202 1.0988 0.169 Uiso 0.369(3) 1 calc PR A 2
C29' C 0.1221(10) 0.7192(11) 0.9696(12) 0.108(3) Uani 0.369(3) 1 d PD A 2
H29D H 0.1334 0.7049 0.9128 0.161 Uiso 0.369(3) 1 calc PR A 2
H29E H 0.1360 0.7883 0.9452 0.161 Uiso 0.369(3) 1 calc PR A 2
H29F H 0.0542 0.7029 1.0174 0.161 Uiso 0.369(3) 1 calc PR A 2
C30' C 0.1537(15) 0.6699(14) 1.1210(10) 0.098(3) Uani 0.369(3) 1 d PD A 2
H30D H 0.1805 0.6193 1.1664 0.147 Uiso 0.369(3) 1 calc PR A 2
H30E H 0.0826 0.6639 1.1528 0.147 Uiso 0.369(3) 1 calc PR A 2
H30F H 0.1750 0.7337 1.1068 0.147 Uiso 0.369(3) 1 calc PR A 2
C31 C 0.5730(2) 1.02442(18) 0.6874(2) 0.0420(6) Uani 1 1 d . . .
H31 H 0.5512 1.0183 0.6432 0.050 Uiso 1 1 calc R . .
C32 C 0.5630(2) 1.1110(2) 0.6943(2) 0.0478(7) Uani 1 1 d . . .
H32 H 0.5357 1.1634 0.6544 0.057 Uiso 1 1 calc R . .
C33 C 0.5926(2) 1.1231(2) 0.7595(2) 0.0444(6) Uani 1 1 d . A .
C34 C 0.6321(2) 1.04334(19) 0.8147(2) 0.0407(6) Uani 1 1 d . . .
H34 H 0.6529 1.0474 0.8606 0.049 Uiso 1 1 calc R . .
C35 C 0.64170(18) 0.95769(18) 0.80366(18) 0.0350(5) Uani 1 1 d . . .
C36 C 0.68307(19) 0.87110(18) 0.85820(19) 0.0380(5) Uani 1 1 d . . .
C37 C 0.7264(2) 0.8507(2) 0.9241(2) 0.0498(7) Uani 1 1 d . . .
H37 H 0.7381 0.8925 0.9477 0.060 Uiso 1 1 calc R . .
C38 C 0.7486(2) 0.7545(2) 0.9474(3) 0.0531(7) Uani 1 1 d . A .
C39 C 0.7951(3) 0.6927(3) 1.0166(4) 0.0859(13) Uani 1 1 d D . .
C40 C 0.5812(3) 1.2189(2) 0.7689(3) 0.0583(8) Uani 1 1 d D . .
C41 C 0.6183(7) 1.2170(5) 0.8433(7) 0.098(2) Uani 0.631(3) 1 d PDU A 1
H41A H 0.5812 1.1674 0.9102 0.147 Uiso 0.631(3) 1 calc PR A 1
H41B H 0.6103 1.2805 0.8452 0.147 Uiso 0.631(3) 1 calc PR A 1
H41C H 0.6872 1.2019 0.8223 0.147 Uiso 0.631(3) 1 calc PR A 1
C42 C 0.6391(6) 1.2985(4) 0.6628(5) 0.094(2) Uani 0.631(3) 1 d PDU A 1
H42A H 0.6721 1.2687 0.6157 0.141 Uiso 0.631(3) 1 calc PR A 1
H42B H 0.6875 1.3307 0.6662 0.141 Uiso 0.631(3) 1 calc PR A 1
H42C H 0.5944 1.3463 0.6398 0.141 Uiso 0.631(3) 1 calc PR A 1
C43 C 0.4760(5) 1.2471(5) 0.7951(7) 0.0929(19) Uani 0.631(3) 1 d PDU A 1
H43A H 0.4354 1.1993 0.8616 0.139 Uiso 0.631(3) 1 calc PR A 1
H43B H 0.4548 1.2490 0.7449 0.139 Uiso 0.631(3) 1 calc PR A 1
H43C H 0.4698 1.3111 0.7956 0.139 Uiso 0.631(3) 1 calc PR A 1
C41' C 0.6730(8) 1.2432(10) 0.7724(13) 0.098(2) Uani 0.369(3) 1 d PD A 2
H41D H 0.6716 1.2052 0.8401 0.147 Uiso 0.369(3) 1 calc PR A 2
H41E H 0.6758 1.3124 0.7556 0.147 Uiso 0.369(3) 1 calc PR A 2
H41F H 0.7303 1.2275 0.7239 0.147 Uiso 0.369(3) 1 calc PR A 2
C42' C 0.5427(10) 1.2991(6) 0.6982(10) 0.094(2) Uani 0.369(3) 1 d PD A 2
H42D H 0.4715 1.2962 0.7296 0.141 Uiso 0.369(3) 1 calc PR A 2
H42E H 0.5643 1.2914 0.6357 0.141 Uiso 0.369(3) 1 calc PR A 2
H42F H 0.5671 1.3618 0.6834 0.141 Uiso 0.369(3) 1 calc PR A 2
C43' C 0.5089(9) 1.1966(8) 0.8795(7) 0.0929(19) Uani 0.369(3) 1 d PD A 2
H43D H 0.4922 1.1270 0.9167 0.139 Uiso 0.369(3) 1 calc PR A 2
H43E H 0.4498 1.2327 0.8796 0.139 Uiso 0.369(3) 1 calc PR A 2
H43F H 0.5394 1.2160 0.9116 0.139 Uiso 0.369(3) 1 calc PR A 2
F1 F 0.8615(5) 0.6370(5) 0.9846(5) 0.140(2) Uani 0.631(3) 1 d PDU A 1
F2 F 0.8459(6) 0.7404(4) 1.0330(7) 0.152(3) Uani 0.631(3) 1 d PDU A 1
F3 F 0.7348(4) 0.6334(5) 1.1047(4) 0.134(2) Uani 0.631(3) 1 d PDU A 1
F1' F 0.7845(9) 0.5992(6) 1.0436(10) 0.140(2) Uani 0.369(3) 1 d PD A 2
F2' F 0.8918(7) 0.7145(10) 0.9708(8) 0.152(3) Uani 0.369(3) 1 d PD A 2
F3' F 0.7645(7) 0.7116(8) 1.0975(6) 0.134(2) Uani 0.369(3) 1 d PD A 2

loop_
_atom_site_aniso_label
_atom_site_aniso_U_11
_atom_site_aniso_U_22
_atom_site_aniso_U_33
_atom_site_aniso_U_23
_atom_site_aniso_U_13
_atom_site_aniso_U_12
Ir 0.03635(6) 0.02689(6) 0.03424(6) -0.01483(4) -0.01147(4) 0.00251(4)
N1 0.0373(11) 0.0322(11) 0.0402(12) -0.0171(9) -0.0111(9) 0.0011(9)
N2 0.0417(12) 0.0284(10) 0.0422(12) -0.0137(9) -0.0119(10) 0.0003(9)
N3 0.0515(14) 0.0322(12) 0.0639(16) -0.0237(12) -0.0100(12) 0.0016(10)
N4 0.0374(11) 0.0322(10) 0.0378(11) -0.0173(9) -0.0120(9) 0.0039(8)
N5 0.0488(13) 0.0357(11) 0.0368(11) -0.0173(9) -0.0146(10) 0.0032(9)
N6 0.0591(16) 0.0550(15) 0.0449(14) -0.0188(12) -0.0246(12) 0.0031(12)
N7 0.0401(11) 0.0311(10) 0.0309(10) -0.0150(8) -0.0111(9) 0.0044(8)
N8 0.0366(11) 0.0318(10) 0.0392(12) -0.0129(9) -0.0153(9) 0.0035(8)
N9 0.0446(13) 0.0378(12) 0.0549(14) -0.0122(11) -0.0246(11) 0.0034(10)
O1 0.0506(12) 0.0315(9) 0.0632(13) -0.0170(9) -0.0099(10) -0.0063(8)
O2 0.0558(13) 0.0402(11) 0.0903(18) -0.0375(12) 0.0085(12) -0.0006(10)
O3 0.0518(13) 0.0869(17) 0.0523(13) -0.0215(12) -0.0269(11) 0.0012(12)
O4 0.0670(15) 0.0821(17) 0.0377(11) -0.0192(11) -0.0194(11) 0.0007(12)
C1 0.0398(13) 0.0289(12) 0.0390(13) -0.0168(10) -0.0153(11) 0.0040(10)
C2 0.0481(16) 0.0295(12) 0.0504(16) -0.0147(12) -0.0156(13) -0.0003(11)
C3 0.0496(16) 0.0340(13) 0.0580(18) -0.0258(13) -0.0101(14) 0.0056(12)
C4 0.0416(14) 0.0313(12) 0.0490(15) -0.0187(11) -0.0128(12) 0.0014(10)
C5 0.0412(14) 0.0354(13) 0.0455(15) -0.0205(12) -0.0095(12) 0.0001(11)
C6 0.0466(16) 0.0433(16) 0.0624(19) -0.0311(15) -0.0005(14) -0.0080(13)
C7 0.0511(18) 0.0486(17) 0.0569(19) -0.0263(15) 0.0016(15) -0.0098(14)
C8 0.0471(16) 0.0411(15) 0.0558(18) -0.0225(14) -0.0037(14) -0.0105(12)
C9 0.0446(15) 0.0336(13) 0.0490(16) -0.0200(12) -0.0127(12) -0.0020(11)
C10 0.0510(18) 0.0428(16) 0.070(2) -0.0172(15) -0.0073(16) -0.0094(14)
C11 0.083(3) 0.048(2) 0.121(4) -0.052(2) 0.016(3) 0.0028(18)
C12 0.068(2) 0.069(2) 0.087(3) -0.047(2) 0.025(2) -0.0217(19)
C13 0.068(5) 0.090(5) 0.077(6) -0.054(5) 0.009(4) -0.016(3)
C14 0.100(5) 0.106(5) 0.068(3) -0.039(3) 0.008(3) -0.020(4)
C15 0.063(3) 0.102(6) 0.125(7) -0.072(5) 0.029(4) -0.045(4)
C13' 0.068(5) 0.090(5) 0.077(6) -0.054(5) 0.009(4) -0.016(3)
C14' 0.100(5) 0.106(5) 0.068(3) -0.039(3) 0.008(3) -0.020(4)
C15' 0.063(3) 0.102(6) 0.125(7) -0.072(5) 0.029(4) -0.045(4)
C16 0.0440(14) 0.0277(11) 0.0379(13) -0.0165(10) -0.0156(11) 0.0035(10)
C17 0.0575(18) 0.0445(15) 0.0365(14) -0.0161(12) -0.0169(13) 0.0035(13)
C18 0.0480(16) 0.0509(16) 0.0490(17) -0.0211(14) -0.0201(14) 0.0032(13)
C19 0.0452(15) 0.0372(13) 0.0392(14) -0.0166(11) -0.0170(12) 0.0025(11)
C20 0.0417(14) 0.0369(13) 0.0401(14) -0.0168(11) -0.0154(12) 0.0060(11)
C21 0.0410(15) 0.0583(18) 0.0480(16) -0.0216(14) -0.0165(13) 0.0030(13)
C22 0.0389(15) 0.0587(18) 0.0496(17) -0.0194(15) -0.0083(13) 0.0006(13)
C23 0.0509(17) 0.0563(18) 0.0389(15) -0.0188(14) -0.0099(13) 0.0012(14)
C24 0.0482(15) 0.0425(14) 0.0367(14) -0.0171(12) -0.0125(12) 0.0008(12)
C25 0.070(2) 0.101(3) 0.0434(18) -0.024(2) -0.0088(17) -0.004(2)
C26 0.058(2) 0.149(4) 0.073(3) -0.038(3) -0.042(2) 0.006(2)
C27 0.0484(19) 0.094(3) 0.061(2) -0.023(2) -0.0060(17) -0.0119(19)
C28 0.090(4) 0.104(4) 0.116(9) -0.028(4) -0.023(6) -0.036(3)
C29 0.055(3) 0.150(7) 0.093(4) -0.029(5) -0.018(3) -0.035(5)
C30 0.053(4) 0.118(8) 0.088(5) -0.042(5) 0.001(4) 0.001(5)
C28' 0.090(4) 0.104(4) 0.116(9) -0.028(4) -0.023(6) -0.036(3)
C29' 0.055(3) 0.150(7) 0.093(4) -0.029(5) -0.018(3) -0.035(5)
C30' 0.053(4) 0.118(8) 0.088(5) -0.042(5) 0.001(4) 0.001(5)
C31 0.0556(16) 0.0357(13) 0.0382(14) -0.0178(11) -0.0210(12) 0.0062(12)
C32 0.0614(18) 0.0391(14) 0.0464(16) -0.0220(13) -0.0246(14) 0.0144(13)
C33 0.0507(16) 0.0382(14) 0.0451(15) -0.0253(12) -0.0128(13) 0.0056(12)
C34 0.0464(15) 0.0408(14) 0.0397(14) -0.0231(11) -0.0161(12) 0.0049(11)
C35 0.0357(12) 0.0340(12) 0.0314(12) -0.0146(10) -0.0083(10) -0.0006(10)
C36 0.0385(13) 0.0364(13) 0.0369(13) -0.0152(11) -0.0132(11) 0.0006(10)
C37 0.0571(18) 0.0482(16) 0.0527(17) -0.0214(14) -0.0288(15) 0.0006(13)
C38 0.0586(19) 0.0476(17) 0.0583(19) -0.0171(14) -0.0344(16) 0.0045(14)
C39 0.107(4) 0.064(2) 0.108(4) -0.022(2) -0.079(3) 0.011(2)
C40 0.079(2) 0.0421(16) 0.073(2) -0.0385(16) -0.0366(19) 0.0167(15)
C41 0.143(6) 0.067(4) 0.132(6) -0.074(5) -0.075(5) 0.034(4)
C42 0.116(5) 0.046(3) 0.114(5) -0.040(3) -0.032(4) -0.003(3)
C43 0.095(4) 0.069(3) 0.120(5) -0.070(4) -0.021(3) 0.021(3)
C41' 0.143(6) 0.067(4) 0.132(6) -0.074(5) -0.075(5) 0.034(4)
C42' 0.116(5) 0.046(3) 0.114(5) -0.040(3) -0.032(4) -0.003(3)
C43' 0.095(4) 0.069(3) 0.120(5) -0.070(4) -0.021(3) 0.021(3)
F1 0.130(4) 0.156(5) 0.144(5) -0.055(4) -0.100(4) 0.088(4)
F2 0.201(6) 0.131(4) 0.184(6) -0.029(4) -0.166(5) -0.003(4)
F3 0.104(3) 0.148(4) 0.080(2) 0.027(3) -0.056(2) 0.011(3)
F1' 0.130(4) 0.156(5) 0.144(5) -0.055(4) -0.100(4) 0.088(4)
F2' 0.201(6) 0.131(4) 0.184(6) -0.029(4) -0.166(5) -0.003(4)
F3' 0.104(3) 0.148(4) 0.080(2) 0.027(3) -0.056(2) 0.011(3)

loop_
_atom_type_symbol
_atom_type_description
_atom_type_scat_dispersion_real
_atom_type_scat_dispersion_imag
_atom_type_scat_source
C C 0.0033 0.0016 'International Tables Vol C Tables 4.2.6.8 and 6.1.1.4'
H H 0.0000 0.0000 'International Tables Vol C Tables 4.2.6.8 and 6.1.1.4'
N N 0.0061 0.0033 'International Tables Vol C Tables 4.2.6.8 and 6.1.1.4'
O O 0.0106 0.0060 'International Tables Vol C Tables 4.2.6.8 and 6.1.1.4'
F F 0.0171 0.0103 'International Tables Vol C Tables 4.2.6.8 and 6.1.1.4'
Ir Ir -1.4442 7.9887 'International Tables Vol C Tables 4.2.6.8 and 6.1.1.4'

loop_
_geom_angle_atom_site_label_1
_geom_angle_atom_site_label_2
_geom_angle_atom_site_label_3
_geom_angle
C1 Ir C16 87.28(10)
C1 Ir N1 79.89(10)
C16 Ir N1 91.69(10)
C1 Ir N4 91.92(10)
C16 Ir N4 80.04(10)
N1 Ir N4 168.68(8)
C1 Ir N8 100.16(9)
C16 Ir N8 172.34(8)
N1 Ir N8 91.40(9)
N4 Ir N8 97.77(8)
C1 Ir N7 175.48(9)
C16 Ir N7 96.84(9)
N1 Ir N7 98.05(8)
N4 Ir N7 90.65(8)
N8 Ir N7 75.79(8)
C9 N1 C5 118.6(2)
C9 N1 Ir 124.72(18)
C5 N1 Ir 116.04(17)
C2 N2 C1 115.9(2)
C3 N3 C2 114.8(2)
C24 N4 C20 118.3(2)
C24 N4 Ir 124.78(19)
C20 N4 Ir 116.37(17)
C17 N5 C16 116.5(2)
C18 N6 C17 114.6(3)
C31 N7 C35 117.4(2)
C31 N7 Ir 125.84(17)
C35 N7 Ir 116.68(16)
N9 N8 C36 110.1(2)
N9 N8 Ir 133.55(18)
C36 N8 Ir 116.22(16)
N8 N9 C38 105.2(2)
C2 O1 C10 116.0(2)
C3 O2 C11 117.3(2)
C18 O3 C26 117.6(3)
C17 O4 C25 116.7(3)
N2 C1 C4 120.9(2)
N2 C1 Ir 123.17(19)
C4 C1 Ir 115.94(18)
N2 C2 N3 128.8(3)
N2 C2 O1 118.8(3)
N3 C2 O1 112.4(2)
N3 C3 O2 118.0(2)
N3 C3 C4 122.8(3)
O2 C3 C4 119.2(3)
C1 C4 C3 116.8(2)
C1 C4 C5 115.0(2)
C3 C4 C5 128.2(3)
N1 C5 C6 120.6(2)
N1 C5 C4 112.7(2)
C6 C5 C4 126.6(2)
C7 C6 C5 120.8(3)
C6 C7 C8 116.5(3)
C6 C7 C12 122.2(3)
C8 C7 C12 121.3(3)
C9 C8 C7 120.7(3)
N1 C9 C8 122.8(3)
C15 C12 C14' 62.8(7)
C15 C12 C7 112.6(5)
C14' C12 C7 114.8(6)
C15 C12 C13' 124.9(10)
C14' C12 C13' 116.6(10)
C7 C12 C13' 114.9(9)
C15 C12 C13 110.4(6)
C14' C12 C13 130.4(7)
C7 C12 C13 112.6(5)
C13' C12 C13 23.6(10)
C15 C12 C15' 29.3(6)
C14' C12 C15' 92.1(9)
C7 C12 C15' 102.3(6)
C13' C12 C15' 112.7(10)
C13 C12 C15' 91.4(7)
C15 C12 C14 105.0(6)
C14' C12 C14 42.9(7)
C7 C12 C14 106.5(4)
C13' C12 C14 86.7(9)
C13 C12 C14 109.3(6)
C15' C12 C14 133.7(6)
N5 C16 C19 120.1(2)
N5 C16 Ir 124.3(2)
C19 C16 Ir 115.63(19)
N5 C17 N6 128.8(3)
N5 C17 O4 119.3(3)
N6 C17 O4 111.9(3)
N6 C18 O3 117.6(3)
N6 C18 C19 123.1(3)
O3 C18 C19 119.3(3)
C18 C19 C16 116.9(2)
C18 C19 C20 128.4(3)
C16 C19 C20 114.7(2)
N4 C20 C21 120.4(2)
N4 C20 C19 113.0(2)
C21 C20 C19 126.5(3)
C20 C21 C22 121.6(3)
C23 C22 C21 116.4(3)
C23 C22 C27 121.0(3)
C21 C22 C27 122.6(3)
C24 C23 C22 120.8(3)
N4 C24 C23 122.6(3)
C22 C27 C29 114.3(4)
C22 C27 C30' 110.3(9)
C29 C27 C30' 128.0(9)
C22 C27 C28' 107.9(12)
C29 C27 C28' 86.7(10)
C30' C27 C28' 104.0(13)
C22 C27 C30 107.5(5)
C29 C27 C30 113.7(6)
C30' C27 C30 24.2(8)
C28' C27 C30 125.9(12)
C22 C27 C29' 108.1(6)
C29 C27 C29' 35.2(7)
C30' C27 C29' 105.8(11)
C28' C27 C29' 120.5(12)
C30 C27 C29' 84.5(8)
C22 C27 C28 108.1(7)
C29 C27 C28 106.9(6)
C30' C27 C28 82.6(9)
C28' C27 C28 23.1(11)
C30 C27 C28 106.0(7)
C29' C27 C28 136.9(8)
N7 C31 C32 123.1(3)
C31 C32 C33 120.6(3)
C34 C33 C32 116.1(2)
C34 C33 C40 122.6(3)
C32 C33 C40 121.4(3)
C33 C34 C35 120.8(2)
N7 C35 C34 121.9(2)
N7 C35 C36 114.0(2)
C34 C35 C36 124.1(2)
N8 C36 C37 109.2(2)
N8 C36 C35 117.2(2)
C37 C36 C35 133.5(3)
C36 C37 C38 102.9(3)
N9 C38 C37 112.6(3)
N9 C38 C39 120.0(3)
C37 C38 C39 127.3(3)
F1 C39 F3 104.4(5)
F1 C39 F2 100.1(6)
F3 C39 F2 106.7(6)
F1 C39 F1' 53.4(6)
F3 C39 F1' 56.2(6)
F2 C39 F1' 131.9(6)
F1 C39 F3' 132.9(5)
F3 C39 F3' 58.3(5)
F2 C39 F3' 54.6(5)
F1' C39 F3' 110.8(8)
F1 C39 F2' 55.5(6)
F3 C39 F2' 136.4(6)
F2 C39 F2' 51.2(6)
F1' C39 F2' 107.0(8)
F3' C39 F2' 104.5(7)
F1 C39 C38 115.3(4)
F3 C39 C38 114.3(4)
F2 C39 C38 114.6(4)
F1' C39 C38 113.2(5)
F3' C39 C38 111.5(5)
F2' C39 C38 109.4(6)
C42' C40 C43 54.6(6)
C42' C40 C41 132.0(5)
C43 C40 C41 111.5(5)
C42' C40 C33 114.8(5)
C43 C40 C33 109.6(3)
C41 C40 C33 113.0(3)
C42' C40 C41' 116.7(8)
C43 C40 C41' 139.0(6)
C41 C40 C41' 39.4(6)
C33 C40 C41' 109.5(5)
C42' C40 C42 51.5(6)
C43 C40 C42 105.5(5)
C41 C40 C42 109.5(5)
C33 C40 C42 107.4(3)
C41' C40 C42 73.9(7)
C42' C40 C43' 109.1(8)
C43 C40 C43' 58.1(6)
C41 C40 C43' 60.1(6)
C33 C40 C43' 105.9(4)
C41' C40 C43' 99.1(8)
C42 C40 C43' 146.4(5)

loop_
_geom_bond_atom_site_label_1
_geom_bond_atom_site_label_2
_geom_bond_distance
Ir C1 1.970(2)
Ir C16 1.982(3)
Ir N1 2.039(2)
Ir N4 2.041(2)
Ir N8 2.118(2)
Ir N7 2.159(2)
N1 C9 1.345(3)
N1 C5 1.360(3)
N2 C2 1.317(3)
N2 C1 1.356(3)
N3 C3 1.331(4)
N3 C2 1.332(4)
N4 C24 1.349(3)
N4 C20 1.357(3)
N5 C17 1.308(4)
N5 C16 1.352(3)
N6 C18 1.326(4)
N6 C17 1.333(4)
N7 C31 1.341(3)
N7 C35 1.354(3)
N8 N9 1.342(3)
N8 C36 1.354(3)
N9 C38 1.346(4)
O1 C2 1.343(3)
O1 C10 1.440(4)
O2 C3 1.343(3)
O2 C11 1.434(4)
O3 C18 1.339(4)
O3 C26 1.447(4)
O4 C17 1.350(3)
O4 C25 1.439(4)
C1 C4 1.392(4)
C3 C4 1.400(4)
C4 C5 1.458(4)
C5 C6 1.395(4)
C6 C7 1.393(4)
C7 C8 1.394(4)
C7 C12 1.512(4)
C8 C9 1.361(4)
C12 C15 1.495(7)
C12 C14' 1.504(9)
C12 C13' 1.522(9)
C12 C13 1.526(7)
C12 C15' 1.583(10)
C12 C14 1.601(7)
C16 C19 1.404(4)
C18 C19 1.387(4)
C19 C20 1.468(4)
C20 C21 1.386(4)
C21 C22 1.390(4)
C22 C23 1.378(5)
C22 C27 1.520(4)
C23 C24 1.368(4)
C27 C29 1.523(7)
C27 C30' 1.535(10)
C27 C28' 1.538(10)
C27 C30 1.548(7)
C27 C29' 1.550(9)
C27 C28 1.551(8)
C31 C32 1.367(4)
C32 C33 1.398(4)
C33 C34 1.386(4)
C33 C40 1.526(4)
C34 C35 1.386(3)
C35 C36 1.456(3)
C36 C37 1.380(4)
C37 C38 1.383(4)
C38 C39 1.476(5)
C39 F1 1.305(6)
C39 F3 1.308(6)
C39 F2 1.315(6)
C39 F1' 1.321(8)
C39 F3' 1.342(8)
C39 F2' 1.355(9)
C40 C42' 1.506(8)
C40 C43 1.516(6)
C40 C41 1.518(6)
C40 C41' 1.529(9)
C40 C42 1.555(6)
C40 C43' 1.564(8)

loop_
_platon_squeeze_void_nr
_platon_squeeze_void_average_x
_platon_squeeze_void_average_y
_platon_squeeze_void_average_z
_platon_squeeze_void_volume
_platon_squeeze_void_count_electrons
_platon_squeeze_void_content
1 -0.006 -0.007 0.006 1107 258 ' '
